data_2207783
loop_
_publ_author_name
'Zhou, Feng-Yan'
'Zhou, Feng-Yan'
'Zhong, Jian-Hua'

_publ_section_title
;2-Phenyl-6-(<i>p</i>-tolylsulfanyl)-4,4a,6,7,8,8a-hexahydro-2<i>H</i>-pyrano[3,2-<i>d</i>][1,3]dioxane-7,8-diyl
 diacetate
;
_journal_coden_ASTM ACSEBH
_journal_coeditor_code HG6274
_journal_issue 1
_journal_name_full
;
 Acta Crystallographica, Section E: Structure Reports Online
;
_journal_page_first o266
_journal_page_last o267
_journal_paper_doi 10.1107/S1600536805039176
_journal_volume 62
_journal_year 2006
_chemical_formula_iupac 'C24 H26 O7 S'
_chemical_formula_moiety 'C24 H26 O7 S'
_chemical_formula_sum 'C24 H26 O7 S'
_chemical_formula_weight 458.53
_chemical_name_systematic
;
2-Phenyl-6-(p-tolylsulfanyl)-4,4a,6,7,8,8a-hexahydro-2H-
pyrano[3,2-d][1,3]dioxine-7,8-diyl diacetate
;
_space_group_IT_number 4
_symmetry_cell_setting monoclinic
_symmetry_space_group_name_Hall 'P 2yb'
_symmetry_space_group_name_H-M 'P 1 21 1'
_cell_angle_alpha 90
_cell_angle_beta 90.906(5)
_cell_angle_gamma 90
_cell_formula_units_Z 2
_cell_length_a 5.6530(7)
_cell_length_b 8.0292(9)
_cell_length_c 25.490(3)
_cell_measurement_reflns_used 8131
_cell_measurement_temperature 295.0(10)
_cell_measurement_theta_max 27.3
_cell_measurement_theta_min 2.5
_cell_volume 1156.8(2)
_computing_cell_refinement 'PROCESS-AUTO (V1.06; Rigaku,1998)'
_computing_data_collection 'PROCESS-AUTO (V1.06; Rigaku,1998)'
_computing_data_reduction 'CrystalStructure (Version 3.60; Rigaku/MSC, 2004)'
_computing_molecular_graphics 'Ortep-3 for Windows (Farrugia, 1997)'
_computing_publication_material 'CrystalStructure (Version 3.60; Rigaku/MSC, 2004) and  PLATON (Spek, 2003)'
_computing_structure_refinement 'CRYSTALS (Watkin  <i>et al.</i>, 1996)'
_computing_structure_solution 'SIR97 (Altomare <i>et al.</i>,  1999)'
_diffrn_detector_area_resol_mean 10.00
_diffrn_measured_fraction_theta_full 0.9882
_diffrn_measured_fraction_theta_max 0.9843
_diffrn_measurement_device_type 'Rigaku R-AXISRAPID'
_diffrn_measurement_method \w
_diffrn_radiation_type 'Mo K\a'
_diffrn_radiation_wavelength 0.7107
_diffrn_reflns_av_R_equivalents 0.097
_diffrn_reflns_limit_h_max 7
_diffrn_reflns_limit_h_min -7
_diffrn_reflns_limit_k_max 10
_diffrn_reflns_limit_k_min -10
_diffrn_reflns_limit_l_max 32
_diffrn_reflns_limit_l_min -32
_diffrn_reflns_number 8608
_diffrn_reflns_theta_full 27.00
_diffrn_reflns_theta_max 27.28
_exptl_absorpt_coefficient_mu 0.182
_exptl_absorpt_correction_T_max 0.975
_exptl_absorpt_correction_T_min 0.893
_exptl_absorpt_correction_type multi-scan
_exptl_absorpt_process_details '(ABSCOR; Higashi, 1995)'
_exptl_crystal_colour colorless
_exptl_crystal_density_diffrn 1.316
_exptl_crystal_density_method 'not measured'
_exptl_crystal_description block
_exptl_crystal_F_000 484.00
_exptl_crystal_size_max 0.31
_exptl_crystal_size_mid 0.19
_exptl_crystal_size_min 0.14
_refine_diff_density_max 0.55
_refine_diff_density_min -0.47
_refine_ls_abs_structure_details 'Flack (1983), 1922 Friedel Pairs'
_refine_ls_abs_structure_Flack 0.04(2)
_refine_ls_extinction_method none
_refine_ls_goodness_of_fit_ref 1.000
_refine_ls_hydrogen_treatment constr
_refine_ls_number_parameters 390
_refine_ls_number_reflns 4583
_refine_ls_R_factor_gt 0.0880
_refine_ls_shift/su_max 0.0000
_refine_ls_structure_factor_coef Fsqd
_refine_ls_weighting_details 'w = 1/[0.0006Fo^2^ + 3\s(Fo^2^) + 0.5]/(4Fo^2^)'
_refine_ls_weighting_scheme calc
_refine_ls_wR_factor_ref 0.1630
_reflns_number_gt 3140
_reflns_number_total 4688
_reflns_threshold_expression F^2^>2.0\s(F^2^)
_cod_data_source_file hg6274.cif
_cod_data_source_block I
_cod_original_sg_symbol_H-M 'P 21'
_cod_database_code 2207783
_cod_database_fobs_code 2207783

loop_
_symmetry_equiv_pos_site_id
_symmetry_equiv_pos_as_xyz
1 +X,+Y,+Z
2 -X,1/2+Y,-Z

loop_
_atom_site_label
_atom_site_fract_x
_atom_site_fract_y
_atom_site_fract_z
_atom_site_U_iso_or_equiv
_atom_site_adp_type
_atom_site_calc_flag
_atom_site_refinement_flags
_atom_site_occupancy
_atom_site_type_symbol
S1 0.4063(2) 0.3771(2) 0.36505(5) 0.0603(4) Uani d . 1.00 S
O1 0.6612(7) 0.5070(5) 0.29010(10) 0.0620(10) Uani d . 1.00 O
O2 0.4861(6) 0.0705(5) 0.29130(10) 0.0580(10) Uani d . 1.00 O
O3 0.0915(7) 0.0660(6) 0.2976(2) 0.085(2) Uani d . 1.00 O
O4 0.4337(5) 0.1658(5) 0.18230(10) 0.0530(10) Uani d . 1.00 O
O5 0.6840(10) -0.0286(7) 0.1530(2) 0.110(2) Uani d . 1.00 O
O6 0.8052(6) 0.4040(4) 0.15570(10) 0.0500(10) Uani d . 1.00 O
O7 1.0129(8) 0.6417(5) 0.18090(10) 0.0750(10) Uani d . 1.00 O
C1 0.6060(9) 0.3449(7) 0.3113(2) 0.052(2) Uani d . 1.00 C
C2 0.4858(9) 0.2389(6) 0.2711(2) 0.0460(10) Uani d . 1.00 C
C3 0.6061(9) 0.2360(7) 0.2182(2) 0.0480(10) Uani d . 1.00 C
C4 0.6724(8) 0.4055(7) 0.2017(2) 0.0480(10) Uani d . 1.00 C
C5 0.8100(10) 0.4889(7) 0.2457(2) 0.053(2) Uani d . 1.00 C
C6 0.884(2) 0.6606(9) 0.2278(2) 0.094(3) Uani d . 1.00 C
C7 0.5930(10) 0.4348(6) 0.4180(2) 0.051(2) Uani d . 1.00 C
C8 0.8000(10) 0.5245(8) 0.4132(2) 0.062(2) Uani d . 1.00 C
C9 0.9360(10) 0.5605(8) 0.4575(2) 0.067(2) Uani d . 1.00 C
C10 0.8680(10) 0.5128(7) 0.5072(2) 0.057(2) Uani d . 1.00 C
C11 1.0220(10) 0.5562(9) 0.5544(2) 0.078(2) Uani d . 1.00 C
C12 0.6620(10) 0.4294(7) 0.5114(2) 0.063(2) Uani d . 1.00 C
C13 0.5194(9) 0.3892(8) 0.4679(2) 0.061(2) Uani d . 1.00 C
C14 0.2810(10) 0.0029(8) 0.3051(2) 0.060(2) Uani d . 1.00 C
C15 0.3220(10) -0.1642(8) 0.3293(3) 0.087(2) Uani d . 1.00 C
C16 0.4930(10) 0.0309(8) 0.1530(2) 0.064(2) Uani d . 1.00 C
C17 0.2900(10) -0.0244(9) 0.1196(3) 0.082(2) Uani d . 1.00 C
C18 0.8730(10) 0.5648(7) 0.1409(2) 0.055(2) Uani d . 1.00 C
C19 1.0189(9) 0.5586(7) 0.0926(2) 0.0500(10) Uani d . 1.00 C
C20 1.2180(10) 0.4636(7) 0.0904(2) 0.061(2) Uani d . 1.00 C
C21 1.3560(10) 0.4627(8) 0.0473(3) 0.074(2) Uani d . 1.00 C
C22 1.2970(10) 0.5600(8) 0.0043(2) 0.079(2) Uani d . 1.00 C
C23 1.0980(10) 0.6599(8) 0.0066(2) 0.073(2) Uani d . 1.00 C
C24 0.9560(10) 0.6575(8) 0.0501(2) 0.064(2) Uani d . 1.00 C
H1 0.7504 0.2892 0.3238 0.063 Uiso c R 1.00 H
H2 0.3229 0.2783 0.2662 0.054 Uiso c R 1.00 H
H3 0.7471 0.1653 0.2205 0.057 Uiso c R 1.00 H
H4 0.5269 0.4696 0.1957 0.057 Uiso c R 1.00 H
H5 0.9503 0.4229 0.2547 0.064 Uiso c R 1.00 H
H6 0.9812 0.7159 0.2543 0.113 Uiso c R 1.00 H
H7 0.7428 0.7258 0.2209 0.113 Uiso c R 1.00 H
H9 0.8470 0.5643 0.3786 0.075 Uiso c R 1.00 H
H10 1.0861 0.6202 0.4533 0.080 Uiso c R 1.00 H
H11 1.1321 0.4669 0.5605 0.093 Uiso c R 1.00 H
H12 0.9261 0.5706 0.5848 0.093 Uiso c R 1.00 H
H13 1.1073 0.6572 0.5478 0.093 Uiso c R 1.00 H
H14 0.6082 0.3972 0.5464 0.076 Uiso c R 1.00 H
H15 0.3687 0.3304 0.4717 0.073 Uiso c R 1.00 H
H16 0.3226 -0.2484 0.3026 0.105 Uiso c R 1.00 H
H17 0.1988 -0.1874 0.3537 0.105 Uiso c R 1.00 H
H18 0.4722 -0.1636 0.3474 0.105 Uiso c R 1.00 H
H19 0.1979 -0.1040 0.1385 0.099 Uiso c R 1.00 H
H20 0.3434 -0.0736 0.0876 0.099 Uiso c R 1.00 H
H21 0.1954 0.0717 0.1117 0.099 Uiso c R 1.00 H
H22 1.2604 0.3927 0.1204 0.073 Uiso c R 1.00 H
H23 1.4998 0.3942 0.0471 0.089 Uiso c R 1.00 H
H24 1.3950 0.5582 -0.0271 0.095 Uiso c R 1.00 H
H25 1.0587 0.7322 -0.0232 0.088 Uiso c R 1.00 H
H26 0.8130 0.7265 0.0508 0.076 Uiso c R 1.00 H
H27 0.7318 0.6326 0.1341 0.066 Uiso c R 1.00 H

loop_
_atom_site_aniso_label
_atom_site_aniso_U_11
_atom_site_aniso_U_22
_atom_site_aniso_U_33
_atom_site_aniso_U_12
_atom_site_aniso_U_13
_atom_site_aniso_U_23
S1 0.0555(7) 0.0790(10) 0.0467(7) 0.0000(8) 0.0074(6) -0.0003(8)
O1 0.091(3) 0.051(2) 0.045(2) -0.012(2) 0.014(2) 0.000(2)
O2 0.060(2) 0.051(2) 0.062(2) 0.004(2) 0.006(2) 0.006(2)
O3 0.057(3) 0.092(4) 0.108(3) -0.016(2) 0.005(2) 0.010(3)
O4 0.051(2) 0.050(2) 0.059(2) 0.001(2) -0.003(2) -0.004(2)
O5 0.102(4) 0.097(4) 0.130(4) 0.022(3) -0.004(3) -0.061(3)
O6 0.065(2) 0.050(2) 0.036(2) -0.013(2) 0.0060(10) 0.001(2)
O7 0.109(3) 0.070(3) 0.048(2) -0.040(2) 0.010(2) -0.004(2)
C1 0.051(3) 0.058(4) 0.048(3) 0.005(3) 0.008(2) 0.005(3)
C2 0.053(3) 0.032(3) 0.052(3) 0.005(2) 0.002(2) 0.005(2)
C3 0.041(3) 0.058(4) 0.044(3) 0.000(2) -0.004(2) 0.000(2)
C4 0.048(3) 0.054(3) 0.041(2) -0.001(3) 0.004(2) 0.004(2)
C5 0.063(3) 0.056(4) 0.041(3) -0.010(3) 0.005(2) -0.001(2)
C6 0.168(7) 0.071(5) 0.043(3) -0.054(5) 0.022(4) -0.006(3)
C7 0.063(3) 0.047(3) 0.044(3) 0.004(3) 0.010(2) 0.002(2)
C8 0.072(4) 0.073(4) 0.041(3) -0.005(3) 0.012(3) 0.003(3)
C9 0.064(4) 0.071(4) 0.066(4) -0.017(3) 0.011(3) -0.001(3)
C10 0.066(4) 0.055(4) 0.051(3) 0.008(3) 0.003(3) -0.007(3)
C11 0.089(4) 0.086(5) 0.058(3) 0.002(4) 0.002(3) -0.011(3)
C12 0.075(4) 0.071(4) 0.043(3) 0.000(3) 0.008(3) 0.002(3)
C13 0.061(3) 0.067(4) 0.056(3) -0.006(3) 0.012(2) 0.005(3)
C14 0.070(4) 0.062(4) 0.049(3) -0.020(3) 0.005(3) 0.001(3)
C15 0.119(6) 0.070(5) 0.073(4) -0.009(4) 0.006(4) 0.004(4)
C16 0.084(4) 0.049(4) 0.059(3) -0.012(3) 0.012(3) -0.003(3)
C17 0.097(5) 0.077(5) 0.073(4) -0.030(4) -0.002(4) -0.004(4)
C18 0.069(3) 0.057(4) 0.040(3) -0.012(3) 0.001(2) -0.002(3)
C19 0.051(3) 0.058(3) 0.040(3) -0.011(3) 0.000(2) -0.002(2)
C20 0.062(4) 0.066(4) 0.056(3) 0.002(3) -0.003(3) 0.002(3)
C21 0.066(4) 0.073(5) 0.083(4) 0.004(3) 0.018(3) -0.014(4)
C22 0.098(5) 0.087(5) 0.053(4) -0.016(4) 0.026(3) -0.011(4)
C23 0.083(4) 0.091(5) 0.045(3) -0.019(4) 0.006(3) 0.012(3)
C24 0.066(4) 0.075(4) 0.050(3) -0.004(3) -0.006(3) 0.013(3)

loop_
_atom_type_symbol
_atom_type_description
_atom_type_scat_dispersion_real
_atom_type_scat_dispersion_imag
_atom_type_scat_source
C C 0.003 0.002
;
International Tables for Crystallography
(1992, Vol. C, Tables 4.2.6.8 and 6.1.1.4)
;
H H 0.000 0.000
;
International Tables for Crystallography
(1992, Vol. C, Table 6.1.1.4)
;
O O 0.011 0.006
;
International Tables for Crystallography
(1992, Vol. C, Tables 4.2.6.8 and 6.1.1.4)
;
S S 0.125 0.123
;
International Tables for Crystallography
(1992, Vol. C, Tables 4.2.6.8 and 6.1.1.4)
;

loop_
_geom_angle_atom_site_label_1
_geom_angle_atom_site_label_2
_geom_angle_atom_site_label_3
_geom_angle
S1 C1 O1 107.2(3)
S1 C1 C2 108.7(3)
C7 S1 C1 104.2(2)
S1 C7 C8 124.5(4)
S1 C7 C13 116.6(4)
O1 C1 C2 110.9(4)
C5 O1 C1 109.7(4)
O1 C5 C4 109.4(4)
O1 C5 C6 108.4(4)
O2 C2 C1 106.9(4)
C14 O2 C2 118.5(4)
O2 C2 C3 107.7(4)
O2 C14 O3 124.5(6)
O2 C14 C15 110.1(5)
O3 C14 C15 125.4(6)
O4 C3 C2 105.2(4)
O4 C3 C4 110.6(4)
C16 O4 C3 119.4(4)
O4 C16 O5 123.7(6)
O4 C16 C17 111.1(5)
O5 C16 C17 125.1(6)
O6 C4 C3 111.9(4)
O6 C4 C5 110.4(4)
C18 O6 C4 111.7(4)
O6 C18 O7 111.1(4)
O6 C18 C19 110.4(4)
O7 C6 C5 107.8(5)
C18 O7 C6 111.4(5)
O7 C18 C19 107.4(4)
C1 C2 C3 114.5(4)
C2 C3 C4 111.0(4)
C3 C4 C5 109.1(4)
C4 C5 C6 108.8(4)
C13 C7 C8 118.8(5)
C7 C8 C9 119.8(5)
C7 C13 C12 119.2(5)
C8 C9 C10 121.8(5)
C9 C10 C12 117.7(5)
C9 C10 C11 119.8(5)
C12 C10 C11 122.5(5)
C10 C12 C13 122.6(5)
C18 C19 C20 121.3(5)
C18 C19 C24 119.2(5)
C24 C19 C20 119.4(5)
C19 C20 C21 121.6(5)
C19 C24 C23 119.4(5)
C20 C21 C22 120.1(6)
C21 C22 C23 118.6(6)
C22 C23 C24 120.8(5)
S1 C1 H1 110.2219
O1 C1 H1 110.3858
O1 C5 H5 110.7066
O2 C2 H2 110.0478
O4 C3 H3 110.6427
O6 C4 H4 109.4365
O6 C18 H27 109.4544
O7 C6 H6 110.1562
O7 C6 H7 109.8343
O7 C18 H27 109.1342
H1 C1 C2 109.4260
C1 C2 H2 108.7816
H2 C2 C3 108.8829
C2 C3 H3 109.2629
H3 C3 C4 110.0142
C3 C4 H4 108.2282
H4 C4 C5 107.6374
C4 C5 H5 109.9155
H5 C5 C6 109.4749
C5 C6 H6 111.3337
C5 C6 H7 108.2020
H7 C6 H6 109.4630
C7 C8 H9 119.3896
C7 C13 H15 119.1234
H9 C8 C9 120.7555
C8 C9 H10 118.8550
H10 C9 C10 119.3694
C10 C11 H11 108.6084
C10 C11 H12 110.0558
C10 C11 H13 109.7317
C10 C12 H14 118.9514
H12 C11 H11 109.4781
H13 C11 H11 109.4722
H13 C11 H12 109.4775
C12 C13 H15 121.6936
H14 C12 C13 118.4209
C14 C15 H16 109.9696
C14 C15 H17 109.3972
C14 C15 H18 109.0354
H17 C15 H16 109.4742
H18 C15 H16 109.4671
H18 C15 H17 109.4824
C16 C17 H19 109.3788
C16 C17 H20 111.3354
C16 C17 H21 107.6749
H20 C17 H19 109.4703
H21 C17 H19 109.4672
H21 C17 H20 109.4800
H27 C18 C19 109.3413
C19 C20 H22 119.2273
C19 C24 H26 120.7072
H22 C20 C21 119.1854
C20 C21 H23 119.7209
H23 C21 C22 120.1962
C21 C22 H24 120.3011
C22 C23 H25 118.9026
H24 C22 C23 121.0484
C23 C24 H26 119.8778
H25 C23 C24 120.3155

loop_
_geom_bond_atom_site_label_1
_geom_bond_atom_site_label_2
_geom_bond_distance
S1 C1 1.807(5)
S1 C7 1.761(5)
O1 C1 1.446(7)
O1 C5 1.427(6)
O2 C2 1.447(6)
O2 C14 1.334(7)
O3 C14 1.196(8)
O4 C3 1.442(6)
O4 C16 1.359(7)
O5 C16 1.182(9)
O6 C4 1.403(5)
O6 C18 1.400(7)
O7 C6 1.416(7)
O7 C18 1.421(6)
C1 C2 1.488(7)
C2 C3 1.519(7)
C3 C4 1.474(8)
C4 C5 1.509(7)
C5 C6 1.515(9)
C7 C8 1.384(8)
C7 C13 1.393(7)
C8 C9 1.386(8)
C9 C10 1.385(8)
C10 C11 1.516(8)
C10 C12 1.348(8)
C12 C13 1.398(7)
C14 C15 1.494(9)
C16 O4 1.359(7)
C16 O5 1.182(9)
C16 C17 1.484(9)
C17 C16 1.484(9)
C18 C19 1.493(7)
C19 C20 1.359(8)
C19 C24 1.385(7)
C20 C21 1.360(9)
C21 C22 1.385(9)
C22 C23 1.383(9)
C23 C24 1.378(8)
C1 H1 0.9800
C2 H2 0.9800
C3 H3 0.9800
C4 H4 0.9800
C5 H5 0.9800
C6 H6 0.9700
C6 H7 0.9700
C8 H9 0.9800
C9 H10 0.9800
C11 H11 0.9600
C11 H12 0.9600
C11 H13 0.9600
C12 H14 0.9800
C13 H15 0.9800
C15 H16 0.9600
C15 H17 0.9600
C15 H18 0.9600
C17 H19 0.9600
C17 H20 0.9600
C17 H21 0.9600
C18 H27 0.9800
C20 H22 0.9800
C21 H23 0.9800
C22 H24 0.9800
C23 H25 0.9800
C24 H26 0.9800

loop_
_geom_hbond_atom_site_label_D
_geom_hbond_atom_site_label_H
_geom_hbond_atom_site_label_A
_geom_hbond_site_symmetry_A
_geom_hbond_distance_DH
_geom_hbond_distance_HA
_geom_hbond_distance_DA
_geom_hbond_angle_DHA
_geom_hbond_publ_flag
C17 H19 O7 1_445 0.96 2.54 3.487(8) 168 yes
C20 H22 O4 1_655 0.98 2.59 3.550(6) 166 yes

loop_
_cod_related_entry_id
_cod_related_entry_database
_cod_related_entry_code
1 ChemSpider 8703258
